data_7114448
loop_
_publ_author_name
'Du, Miao'
'Bu, Xian-He'
'Guo, Ya-Mei'
'Zhang, Lei'
'Liao, Dai-Zheng'
'Ribas, Joan'

_publ_section_title
;
 First tetrameric NiII cluster with planar triangular topology exhibiting
 ferromagnetic pathways
;
_journal_issue 14
_journal_name_full 'Chemical Communications'
_journal_page_first 1478
_journal_paper_doi 10.1039/b203487p
_journal_year 2002
_chemical_formula_sum 'C36 H68 Cl2 N6 Ni4 O24'
_chemical_formula_weight 1274.70
_chemical_name_systematic
; 
? 
;
_space_group_IT_number 5
_symmetry_cell_setting monoclinic
_symmetry_space_group_name_Hall 'C 2y'
_symmetry_space_group_name_H-M 'C 1 2 1'
_atom_sites_solution_hydrogens geom
_atom_sites_solution_primary direct
_atom_sites_solution_secondary difmap
_audit_creation_method SHELXL-97
_cell_angle_alpha 90.00
_cell_angle_beta 98.557(4)
_cell_angle_gamma 90.00
_cell_formula_units_Z 2
_cell_length_a 24.253(7)
_cell_length_b 12.158(4)
_cell_length_c 8.378(2)
_cell_measurement_reflns_used 3318
_cell_measurement_temperature 298(2)
_cell_measurement_theta_max 25.02
_cell_measurement_theta_min 1.88
_cell_volume 2442.9(12)
_computing_data_reduction SAINT
_computing_molecular_graphics XP
_computing_structure_refinement 'SHELXL-97 (Sheldrick, 1997)'
_computing_structure_solution 'SHELXS-97 (Sheldrick, 1990)'
_diffrn_ambient_temperature 293(2)
_diffrn_measured_fraction_theta_full 0.999
_diffrn_measured_fraction_theta_max 0.999
_diffrn_measurement_device_type 'Bruker Smart 1000 CCD'
_diffrn_radiation_monochromator graphite
_diffrn_radiation_source 'fine-focus sealed tube'
_diffrn_radiation_type MoK\a
_diffrn_radiation_wavelength 0.71073
_diffrn_reflns_av_R_equivalents 0.0168
_diffrn_reflns_av_sigmaI/netI 0.0228
_diffrn_reflns_limit_h_max 20
_diffrn_reflns_limit_h_min -28
_diffrn_reflns_limit_k_max 11
_diffrn_reflns_limit_k_min -14
_diffrn_reflns_limit_l_max 9
_diffrn_reflns_limit_l_min -9
_diffrn_reflns_number 5084
_diffrn_reflns_theta_full 25.02
_diffrn_reflns_theta_max 25.02
_diffrn_reflns_theta_min 1.88
_exptl_absorpt_coefficient_mu 1.718
_exptl_absorpt_correction_T_max 0.8469
_exptl_absorpt_correction_T_min 0.7250
_exptl_absorpt_correction_type multi-scan
_exptl_absorpt_process_details SADABS
_exptl_crystal_colour green
_exptl_crystal_density_diffrn 1.733
_exptl_crystal_density_method 'not measured'
_exptl_crystal_description block
_exptl_crystal_F_000 1328
_exptl_crystal_size_max 0.20
_exptl_crystal_size_mid 0.15
_exptl_crystal_size_min 0.10
_refine_diff_density_max 0.879
_refine_diff_density_min -0.627
_refine_diff_density_rms 0.070
_refine_ls_abs_structure_details 'Flack H D (1983), Acta Cryst. A39, 876-881'
_refine_ls_abs_structure_Flack 0.00
_refine_ls_extinction_method none
_refine_ls_goodness_of_fit_ref 1.053
_refine_ls_hydrogen_treatment mixed
_refine_ls_matrix_type full
_refine_ls_number_parameters 338
_refine_ls_number_reflns 3350
_refine_ls_number_restraints 4
_refine_ls_restrained_S_all 1.052
_refine_ls_R_factor_all 0.0358
_refine_ls_R_factor_gt 0.0329
_refine_ls_shift/su_max 0.011
_refine_ls_shift/su_mean 0.001
_refine_ls_structure_factor_coef Fsqd
_refine_ls_weighting_details 'calc w=1/[\s^2^(Fo^2^)+(0.0576P)^2^+3.6917P] where P=(Fo^2^+2Fc^2^)/3'
_refine_ls_weighting_scheme calc
_refine_ls_wR_factor_gt 0.0878
_refine_ls_wR_factor_ref 0.0906
_reflns_number_gt 3197
_reflns_number_total 3350
_reflns_threshold_expression >2sigma(I)
_cod_data_source_file b203487p.txt
_cod_data_source_block 1
_cod_depositor_comments
;
The following automatic conversions were performed:

'_symmetry_cell_setting' value 'Monoclinic' changed to 'monoclinic'
according to
/usr/data/users/saulius/automatic-downloads/retrospective/RSC/lib/dictionaries/cif_core.dic
dictionary named 'cif_core.dic' version 2.4.2 from
2011-04-26.

'_exptl_absorpt_correction_type' value 'MULTI-SCAN'
changed to 'multi-scan' according to
/usr/data/users/saulius/automatic-downloads/retrospective/RSC/lib/dictionaries/cif_core.dic
dictionary named 'cif_core.dic' version 2.4.2 from 2011-04-26.

Automatic conversion script
Id: cif_fix_values 2281 2013-09-26 08:29:07Z andrius 
;
_cod_original_cell_volume 2443.0(12)
_cod_original_sg_symbol_H-M C2
_cod_database_code 7114448

loop_
_symmetry_equiv_pos_as_xyz
'x, y, z'
'-x, y, -z'
'x+1/2, y+1/2, z'
'-x+1/2, y+1/2, -z'

loop_
_atom_site_label
_atom_site_type_symbol
_atom_site_fract_x
_atom_site_fract_y
_atom_site_fract_z
_atom_site_U_iso_or_equiv
_atom_site_adp_type
_atom_site_occupancy
_atom_site_symmetry_multiplicity
_atom_site_calc_flag
_atom_site_refinement_flags
Ni3 Ni 0.89289(2) 0.34422(5) 0.15138(7) 0.02634(15) Uani 1 1 d .
Ni1 Ni 1.0000 0.41457(7) 0.0000 0.0244(2) Uani 1 2 d S
Ni2 Ni 1.0000 0.65641(7) 0.0000 0.0279(2) Uani 1 2 d S
N2 N 0.85644(17) 0.3843(4) 0.3540(5) 0.0350(10) Uani 1 1 d .
N1 N 0.81858(16) 0.2648(4) 0.0672(5) 0.0343(10) Uani 1 1 d .
N3 N 1.0534(2) 0.7787(4) 0.0996(6) 0.0411(11) Uani 1 1 d .
O3 O 0.96641(13) 0.4403(3) 0.2205(4) 0.0277(8) Uani 1 1 d .
O4 O 0.96941(15) 0.6253(3) 0.2164(4) 0.0365(9) Uani 1 1 d .
O1 O 0.93565(13) 0.3032(3) -0.0393(4) 0.0307(8) Uani 1 1 d .
O2 O 0.95916(16) 0.1795(4) -0.2114(6) 0.0629(14) Uani 1 1 d .
O6 O 1.05742(11) 0.5322(4) 0.0866(4) 0.0270(6) Uani 1 1 d .
O5 O 0.86609(13) 0.4828(3) 0.0182(4) 0.0342(8) Uani 1 1 d .
O7 O 0.93590(16) 0.2098(4) 0.2583(6) 0.0469(11) Uani 1 1 d D
C1 C 0.8397(2) 0.2830(6) 0.4368(7) 0.0466(15) Uani 1 1 d .
H1A H 0.8225 0.3070 0.5282 0.056 Uiso 1 1 calc R
H1B H 0.8737 0.2446 0.4803 0.056 Uiso 1 1 calc R
C2 C 0.8011(2) 0.1995(5) 0.3455(8) 0.0474(15) Uani 1 1 d .
H2A H 0.7633 0.2259 0.3425 0.057 Uiso 1 1 calc R
H2B H 0.8043 0.1319 0.4076 0.057 Uiso 1 1 calc R
C3 C 0.8092(2) 0.1708(5) 0.1723(7) 0.0429(14) Uani 1 1 d .
H3A H 0.8407 0.1212 0.1770 0.051 Uiso 1 1 calc R
H3B H 0.7764 0.1312 0.1219 0.051 Uiso 1 1 calc R
C4 C 0.77023(17) 0.3442(6) 0.0485(6) 0.0396(11) Uani 1 1 d .
H4A H 0.7368 0.3028 0.0092 0.047 Uiso 1 1 calc R
H4B H 0.7758 0.3961 -0.0356 0.047 Uiso 1 1 calc R
C5 C 0.7586(2) 0.4107(6) 0.1948(7) 0.0487(14) Uani 1 1 d .
H5A H 0.7340 0.4709 0.1555 0.058 Uiso 1 1 calc R
H5B H 0.7381 0.3637 0.2589 0.058 Uiso 1 1 calc R
C6 C 0.8075(2) 0.4585(5) 0.3061(7) 0.0397(13) Uani 1 1 d .
H6A H 0.8204 0.5229 0.2543 0.048 Uiso 1 1 calc R
H6B H 0.7942 0.4832 0.4037 0.048 Uiso 1 1 calc R
C7 C 0.8994(2) 0.4409(5) 0.4710(6) 0.0398(13) Uani 1 1 d .
H7A H 0.9298 0.3899 0.5024 0.048 Uiso 1 1 calc R
H7B H 0.8830 0.4578 0.5670 0.048 Uiso 1 1 calc R
C8 C 0.9233(2) 0.5454(5) 0.4132(6) 0.0387(12) Uani 1 1 d .
H8A H 0.9477 0.5775 0.5034 0.046 Uiso 1 1 calc R
H8B H 0.8928 0.5966 0.3833 0.046 Uiso 1 1 calc R
C9 C 0.95558(17) 0.5365(6) 0.2728(5) 0.0303(10) Uani 1 1 d .
C10 C 0.8223(2) 0.2234(5) -0.1003(7) 0.0416(13) Uani 1 1 d .
H10A H 0.8218 0.2863 -0.1716 0.050 Uiso 1 1 calc R
H10B H 0.7892 0.1802 -0.1369 0.050 Uiso 1 1 calc R
C11 C 0.8728(2) 0.1543(5) -0.1182(7) 0.0411(12) Uani 1 1 d .
H11A H 0.8644 0.1115 -0.2165 0.049 Uiso 1 1 calc R
H11B H 0.8787 0.1028 -0.0288 0.049 Uiso 1 1 calc R
C12 C 0.9266(2) 0.2159(4) -0.1236(6) 0.0324(12) Uani 1 1 d .
C13 C 0.89251(17) 0.5473(4) -0.0593(5) 0.0260(10) Uani 1 1 d .
C14 C 0.8628(2) 0.6500(6) -0.1247(7) 0.0440(13) Uani 1 1 d .
H14A H 0.8489 0.6876 -0.0367 0.053 Uiso 1 1 calc R
H14B H 0.8308 0.6288 -0.2023 0.053 Uiso 1 1 calc R
C15 C 0.8979(2) 0.7308(5) -0.2060(8) 0.0471(15) Uani 1 1 d .
H15A H 0.9114 0.6935 -0.2950 0.057 Uiso 1 1 calc R
H15B H 0.8740 0.7906 -0.2511 0.057 Uiso 1 1 calc R
C16 C 0.9271(2) 0.8433(6) 0.0314(8) 0.0556(16) Uani 1 1 d .
H16A H 0.9094 0.7930 0.0980 0.067 Uiso 1 1 calc R
H16B H 0.8986 0.8940 -0.0176 0.067 Uiso 1 1 calc R
C17 C 0.9697(3) 0.9077(6) 0.1392(10) 0.0639(19) Uani 1 1 d .
H17A H 0.9524 0.9343 0.2291 0.077 Uiso 1 1 calc R
H17B H 0.9791 0.9717 0.0796 0.077 Uiso 1 1 calc R
C18 C 1.0251(2) 0.8499(6) 0.2100(8) 0.0555(16) Uani 1 1 d .
H18A H 1.0513 0.9064 0.2535 0.067 Uiso 1 1 calc R
H18B H 1.0178 0.8047 0.2999 0.067 Uiso 1 1 calc R
Cl1 Cl 0.81393(10) 0.8690(2) 0.3827(3) 0.0947(9) Uani 1 1 d .
O8 O 0.8104(4) 0.7641(8) 0.4115(18) 0.191(5) Uani 1 1 d .
O9 O 0.8363(3) 0.9066(9) 0.2514(9) 0.130(3) Uani 1 1 d .
O10 O 0.8397(4) 0.9234(9) 0.5222(10) 0.178(5) Uani 1 1 d .
O11 O 0.7565(3) 0.9174(9) 0.3497(9) 0.131(3) Uani 1 1 d .
O12 O 0.9319(2) 0.0633(4) 0.4942(5) 0.0607(12) Uani 1 1 d D
H7C H 0.933(2) 0.165(4) 0.335(5) 0.041(16) Uiso 1 1 d D
H7D H 0.9676(14) 0.187(6) 0.241(8) 0.06(2) Uiso 1 1 d D
H12A H 0.9064(18) 0.016(4) 0.500(7) 0.042(17) Uiso 1 1 d D

loop_
_atom_site_aniso_label
_atom_site_aniso_U_11
_atom_site_aniso_U_22
_atom_site_aniso_U_33
_atom_site_aniso_U_23
_atom_site_aniso_U_13
_atom_site_aniso_U_12
Ni3 0.0233(2) 0.0302(3) 0.0269(3) 0.0035(3) 0.00827(19) 0.0000(3)
Ni1 0.0220(4) 0.0268(5) 0.0252(4) 0.000 0.0066(3) 0.000
Ni2 0.0316(4) 0.0228(4) 0.0317(5) 0.000 0.0128(3) 0.000
N2 0.035(2) 0.043(3) 0.031(2) 0.0074(19) 0.0160(16) 0.0024(17)
N1 0.0277(19) 0.038(3) 0.038(2) 0.001(2) 0.0092(17) -0.0061(17)
N3 0.052(3) 0.032(3) 0.043(3) -0.011(2) 0.019(2) -0.005(2)
O3 0.0249(16) 0.033(2) 0.0257(18) -0.0042(16) 0.0048(12) -0.0020(14)
O4 0.0422(18) 0.033(2) 0.0378(19) -0.0059(16) 0.0163(15) -0.0037(15)
O1 0.0284(15) 0.033(2) 0.0318(19) -0.0057(16) 0.0083(13) -0.0038(13)
O2 0.044(2) 0.068(3) 0.082(3) -0.046(3) 0.028(2) -0.021(2)
O6 0.0258(14) 0.0263(17) 0.0299(16) -0.0033(17) 0.0072(11) -0.0016(16)
O5 0.0260(16) 0.035(2) 0.042(2) 0.0050(17) 0.0087(15) 0.0004(14)
O7 0.038(2) 0.047(3) 0.060(3) 0.029(2) 0.0204(19) 0.0115(18)
C1 0.041(3) 0.052(4) 0.052(4) 0.026(3) 0.023(3) 0.009(3)
C2 0.036(3) 0.044(3) 0.067(4) 0.016(3) 0.022(3) -0.006(2)
C3 0.038(3) 0.038(3) 0.056(4) 0.004(3) 0.016(2) -0.005(2)
C4 0.0214(19) 0.046(3) 0.051(3) 0.005(3) 0.0047(18) -0.004(2)
C5 0.034(3) 0.057(4) 0.058(4) 0.008(3) 0.015(2) 0.006(3)
C6 0.038(3) 0.039(3) 0.046(3) 0.000(2) 0.017(2) 0.012(2)
C7 0.038(3) 0.060(4) 0.024(3) -0.001(3) 0.014(2) -0.002(2)
C8 0.039(2) 0.050(3) 0.029(2) -0.013(3) 0.0115(19) -0.004(3)
C9 0.030(2) 0.040(3) 0.022(2) -0.008(3) 0.0067(16) -0.003(3)
C10 0.031(3) 0.047(4) 0.046(3) -0.008(3) 0.004(2) -0.014(2)
C11 0.039(3) 0.036(3) 0.051(3) -0.011(3) 0.013(2) -0.010(2)
C12 0.030(2) 0.033(3) 0.035(3) -0.002(2) 0.010(2) 0.000(2)
C13 0.026(2) 0.028(3) 0.023(2) 0.003(2) 0.0025(16) 0.000(2)
C14 0.034(2) 0.045(3) 0.053(3) 0.015(3) 0.006(2) 0.011(3)
C15 0.048(3) 0.040(3) 0.057(4) 0.019(3) 0.018(3) 0.013(2)
C16 0.064(3) 0.034(3) 0.077(4) 0.000(4) 0.037(3) 0.019(3)
C17 0.070(4) 0.040(4) 0.088(5) -0.017(4) 0.032(4) 0.005(4)
C18 0.069(4) 0.037(3) 0.068(4) -0.026(4) 0.032(3) -0.006(3)
Cl1 0.0985(15) 0.114(2) 0.0669(12) 0.0158(12) -0.0037(10) -0.0564(14)
O8 0.139(8) 0.084(7) 0.328(16) -0.013(9) -0.038(9) -0.008(6)
O9 0.101(5) 0.189(9) 0.111(5) -0.028(6) 0.055(4) -0.027(6)
O10 0.223(10) 0.179(9) 0.104(6) 0.071(6) -0.073(6) -0.136(8)
O11 0.087(4) 0.199(9) 0.111(5) -0.037(6) 0.027(4) -0.030(5)
O12 0.081(3) 0.051(3) 0.049(2) 0.009(2) 0.008(2) -0.014(2)

loop_
_atom_type_symbol
_atom_type_description
_atom_type_scat_dispersion_real
_atom_type_scat_dispersion_imag
_atom_type_scat_source
C C 0.0033 0.0016 'International Tables Vol C Tables 4.2.6.8 and 6.1.1.4'
H H 0.0000 0.0000 'International Tables Vol C Tables 4.2.6.8 and 6.1.1.4'
N N 0.0061 0.0033 'International Tables Vol C Tables 4.2.6.8 and 6.1.1.4'
O O 0.0106 0.0060 'International Tables Vol C Tables 4.2.6.8 and 6.1.1.4'
Ni Ni 0.3393 1.1124 'International Tables Vol C Tables 4.2.6.8 and 6.1.1.4'
Cl Cl 0.1484 0.1585 'International Tables Vol C Tables 4.2.6.8 and 6.1.1.4'

loop_
_geom_angle_atom_site_label_1
_geom_angle_atom_site_label_2
_geom_angle_atom_site_label_3
_geom_angle
_geom_angle_site_symmetry_1
_geom_angle_site_symmetry_3
O5 Ni3 N1 90.48(16) . .
O5 Ni3 O7 166.66(14) . .
N1 Ni3 O7 97.82(19) . .
O5 Ni3 O1 86.21(14) . .
N1 Ni3 O1 97.68(15) . .
O7 Ni3 O1 82.35(16) . .
O5 Ni3 N2 96.41(16) . .
N1 Ni3 N2 86.19(17) . .
O7 Ni3 N2 94.57(17) . .
O1 Ni3 N2 175.33(15) . .
O5 Ni3 O3 83.33(14) . .
N1 Ni3 O3 173.78(17) . .
O7 Ni3 O3 88.15(16) . .
O1 Ni3 O3 81.31(12) . .
N2 Ni3 O3 95.13(15) . .
O6 Ni1 O6 91.6(2) . 2_755
O6 Ni1 O1 167.15(12) . .
O6 Ni1 O1 86.76(14) 2_755 .
O6 Ni1 O1 86.76(14) . 2_755
O6 Ni1 O1 167.15(12) 2_755 2_755
O1 Ni1 O1 97.6(2) . 2_755
O6 Ni1 O3 85.34(12) . .
O6 Ni1 O3 83.03(12) 2_755 .
O1 Ni1 O3 81.81(13) . .
O1 Ni1 O3 109.51(13) 2_755 .
O6 Ni1 O3 83.03(12) . 2_755
O6 Ni1 O3 85.34(12) 2_755 2_755
O1 Ni1 O3 109.51(13) . 2_755
O1 Ni1 O3 81.81(13) 2_755 2_755
O3 Ni1 O3 163.29(19) . 2_755
O6 Ni1 Ni2 45.82(10) . .
O6 Ni1 Ni2 45.82(10) 2_755 .
O1 Ni1 Ni2 131.22(10) . .
O1 Ni1 Ni2 131.22(10) 2_755 .
O3 Ni1 Ni2 81.64(10) . .
O3 Ni1 Ni2 81.64(10) 2_755 .
N3 Ni2 N3 87.9(3) . 2_755
N3 Ni2 O4 101.46(16) . 2_755
N3 Ni2 O4 93.53(16) 2_755 2_755
N3 Ni2 O4 93.53(16) . .
N3 Ni2 O4 101.46(16) 2_755 .
O4 Ni2 O4 159.2(2) 2_755 .
N3 Ni2 O6 175.81(15) . 2_755
N3 Ni2 O6 91.96(16) 2_755 2_755
O4 Ni2 O6 82.73(13) 2_755 2_755
O4 Ni2 O6 82.39(13) . 2_755
N3 Ni2 O6 91.96(16) . .
N3 Ni2 O6 175.81(15) 2_755 .
O4 Ni2 O6 82.39(13) 2_755 .
O4 Ni2 O6 82.73(13) . .
O6 Ni2 O6 88.50(19) 2_755 .
N3 Ni2 Ni1 136.06(15) . .
N3 Ni2 Ni1 136.06(15) 2_755 .
O4 Ni2 Ni1 79.59(10) 2_755 .
O4 Ni2 Ni1 79.59(10) . .
O6 Ni2 Ni1 44.25(10) 2_755 .
O6 Ni2 Ni1 44.25(10) . .
C7 N2 C6 110.3(4) . .
C7 N2 C1 106.6(4) . .
C6 N2 C1 111.1(4) . .
C7 N2 Ni3 107.7(3) . .
C6 N2 Ni3 109.7(3) . .
C1 N2 Ni3 111.2(4) . .
C3 N1 C10 109.4(4) . .
C3 N1 C4 111.7(4) . .
C10 N1 C4 105.7(4) . .
C3 N1 Ni3 111.1(3) . .
C10 N1 Ni3 107.7(3) . .
C4 N1 Ni3 111.1(3) . .
C16 N3 C15 109.7(5) 2_755 2_755
C16 N3 C18 112.0(5) 2_755 .
C15 N3 C18 104.5(5) 2_755 .
C16 N3 Ni2 109.4(4) 2_755 .
C15 N3 Ni2 110.8(4) 2_755 .
C18 N3 Ni2 110.3(3) . .
C9 O3 Ni3 112.6(3) . .
C9 O3 Ni1 123.1(3) . .
Ni3 O3 Ni1 95.47(13) . .
C9 O4 Ni2 129.5(3) . .
C12 O1 Ni1 134.4(3) . .
C12 O1 Ni3 123.9(3) . .
Ni1 O1 Ni3 99.87(14) . .
C13 O6 Ni1 130.4(3) 2_755 .
C13 O6 Ni2 115.5(3) 2_755 .
Ni1 O6 Ni2 89.93(11) . .
C13 O5 Ni3 130.1(3) . .
N2 C1 C2 120.5(5) . .
C1 C2 C3 118.4(4) . .
N1 C3 C2 116.1(5) . .
N1 C4 C5 119.2(4) . .
C6 C5 C4 118.5(4) . .
N2 C6 C5 116.8(5) . .
N2 C7 C8 116.3(4) . .
C7 C8 C9 117.3(5) . .
O4 C9 O3 125.3(4) . .
O4 C9 C8 115.7(5) . .
O3 C9 C8 119.0(5) . .
N1 C10 C11 116.1(5) . .
C10 C11 C12 116.4(5) . .
O2 C12 O1 123.7(5) . .
O2 C12 C11 118.0(5) . .
O1 C12 C11 118.2(4) . .
O5 C13 O6 125.0(5) . 2_755
O5 C13 C14 117.0(4) . .
O6 C13 C14 118.0(4) 2_755 .
C13 C14 C15 115.3(4) . .
N3 C15 C14 115.5(5) 2_755 .
N3 C16 C17 117.2(5) 2_755 .
C16 C17 C18 118.5(5) . .
N3 C18 C17 118.3(5) . .
O8 Cl1 O9 121.1(8) . .
O8 Cl1 O10 109.9(8) . .
O9 Cl1 O10 109.2(5) . .
O8 Cl1 O11 109.5(6) . .
O9 Cl1 O11 100.8(5) . .
O10 Cl1 O11 104.8(7) . .

loop_
_geom_bond_atom_site_label_1
_geom_bond_atom_site_label_2
_geom_bond_distance
_geom_bond_site_symmetry_2
Ni3 O5 2.071(4) .
Ni3 N1 2.074(4) .
Ni3 O7 2.069(4) .
Ni3 O1 2.090(3) .
Ni3 N2 2.085(4) .
Ni3 O3 2.138(3) .
Ni1 O6 2.052(4) .
Ni1 O6 2.052(4) 2_755
Ni1 O1 2.056(3) .
Ni1 O1 2.056(3) 2_755
Ni1 O3 2.150(3) .
Ni1 O3 2.150(3) 2_755
Ni1 Ni2 2.9403(14) .
Ni2 N3 2.064(5) .
Ni2 N3 2.064(5) 2_755
Ni2 O4 2.093(4) 2_755
Ni2 O4 2.093(3) .
Ni2 O6 2.109(4) 2_755
Ni2 O6 2.109(4) .
N2 C7 1.488(7) .
N2 C6 1.498(7) .
N2 C1 1.499(7) .
N1 C3 1.481(7) .
N1 C10 1.506(7) .
N1 C4 1.509(7) .
N3 C16 1.484(7) 2_755
N3 C15 1.488(8) 2_755
N3 C18 1.505(7) .
O3 C9 1.290(7) .
O4 C9 1.245(7) .
O1 C12 1.275(6) .
O2 C12 1.238(6) .
O6 C13 1.282(5) 2_755
O5 C13 1.253(6) .
C1 C2 1.509(10) .
C2 C3 1.533(9) .
C4 C5 1.529(8) .
C5 C6 1.511(8) .
C7 C8 1.506(8) .
C8 C9 1.511(6) .
C10 C11 1.510(8) .
C11 C12 1.513(7) .
C13 O6 1.282(5) 2_755
C13 C14 1.504(8) .
C14 C15 1.526(8) .
C15 N3 1.488(8) 2_755
C16 N3 1.484(7) 2_755
C16 C17 1.490(9) .
C17 C18 1.553(9) .
Cl1 O8 1.303(11) .
Cl1 O9 1.376(7) .
Cl1 O10 1.406(9) .
Cl1 O11 1.499(9) .
